data_7024235
loop_
_publ_author_name
'Ross, Tamsyn M.'
'Neville, Suzanne M.'
'Innes, David S.'
'Turner, David R.'
'Moubaraki, Boujemaa'
'Murray, Keith S.'

_publ_section_title
;
 Spin crossover in iron(III) Schiff-base 1-D chain complexes.
;
_journal_issue 1
_journal_name_full 'Dalton transactions (Cambridge, England : 2003)'
_journal_page_first 149
_journal_page_last 159
_journal_paper_doi 10.1039/b913234a
_journal_volume 39
_journal_year 2010
_chemical_formula_moiety 'C27 H26 Fe N4 O3, C24 H20 B'
_chemical_formula_sum 'C51 H46 B Fe N4 O3'
_chemical_formula_weight 829.58
_chemical_name_common 2c
_chemical_name_systematic
;
?
;
_space_group_IT_number 61
_symmetry_cell_setting orthorhombic
_symmetry_Int_Tables_number 61
_symmetry_space_group_name_Hall '-P 2ac 2ab'
_symmetry_space_group_name_H-M 'P b c a'
_atom_sites_solution_hydrogens geom
_atom_sites_solution_primary direct
_atom_sites_solution_secondary difmap
_audit_creation_date '9 November 2005'
_audit_creation_method SHELXL-97
_cell_angle_alpha 90.00
_cell_angle_beta 90.00
_cell_angle_gamma 90.00
_cell_formula_units_Z 8
_cell_length_a 13.2122(7)
_cell_length_b 25.5531(13)
_cell_length_c 25.6679(14)
_cell_measurement_reflns_used 111
_cell_measurement_temperature 123
_cell_measurement_theta_max 1.000000
_cell_measurement_theta_min 0.624883
_cell_volume 8665.8(8)
_computing_cell_refinement 'SMART (BrukerAXS, 1997)'
_computing_data_collection 'SMART (BrukerAXS, 1997)'
_computing_data_reduction 'SAINT+ (BrukerAXS, 1997)'
_computing_molecular_graphics 'MERCURY 1.4 (Bruno et al., 2002)'
_computing_publication_material 'XCIF V6.12 (BrukerAXS, 2001).'
_computing_structure_refinement X-SEED
_computing_structure_solution 'SHELXS86 (Sheldrick, 1990)'
_diffrn_ambient_temperature 123
_diffrn_measured_fraction_theta_full 0.902
_diffrn_measured_fraction_theta_max 0.902
_diffrn_measurement_device_type 'APEX X8'
_diffrn_measurement_method 'scans in phi and omega'
_diffrn_radiation_monochromator graphite
_diffrn_radiation_source 'fine-focus sealed tube'
_diffrn_radiation_type MoK\a
_diffrn_radiation_wavelength 0.71073
_diffrn_reflns_av_R_equivalents 0.0000
_diffrn_reflns_av_sigmaI/netI 0.0609
_diffrn_reflns_limit_h_max 13
_diffrn_reflns_limit_h_min -13
_diffrn_reflns_limit_k_max 25
_diffrn_reflns_limit_k_min -25
_diffrn_reflns_limit_l_max 25
_diffrn_reflns_limit_l_min -25
_diffrn_reflns_number 24490
_diffrn_reflns_theta_full 20.66
_diffrn_reflns_theta_max 20.66
_diffrn_reflns_theta_min 2.95
_diffrn_standards_decay_% 0
_diffrn_standards_interval_count 0
_diffrn_standards_interval_time 0
_diffrn_standards_number 0
_exptl_absorpt_coefficient_mu 0.396
_exptl_absorpt_correction_T_max 0.9250
_exptl_absorpt_correction_T_min 0.9075
_exptl_absorpt_correction_type empirical
_exptl_absorpt_process_details SADABS
_exptl_crystal_colour brown
_exptl_crystal_density_diffrn 1.272
_exptl_crystal_density_method 'not measured'
_exptl_crystal_description plate
_exptl_crystal_F_000 3480
_exptl_crystal_size_max 0.25
_exptl_crystal_size_mid 0.25
_exptl_crystal_size_min 0.20
_refine_diff_density_max 0.380
_refine_diff_density_min -0.921
_refine_diff_density_rms 0.067
_refine_ls_extinction_method none
_refine_ls_goodness_of_fit_ref 1.198
_refine_ls_hydrogen_treatment constr
_refine_ls_matrix_type full
_refine_ls_number_parameters 542
_refine_ls_number_reflns 4018
_refine_ls_number_restraints 18
_refine_ls_restrained_S_all 1.196
_refine_ls_R_factor_all 0.0912
_refine_ls_R_factor_gt 0.0725
_refine_ls_shift/su_max 0.000
_refine_ls_shift/su_mean 0.000
_refine_ls_structure_factor_coef Fsqd
_refine_ls_weighting_details 'calc w=1/[\s^2^(Fo^2^)+(0.0203P)^2^+43.4847P] where P=(Fo^2^+2Fc^2^)/3'
_refine_ls_weighting_scheme calc
_refine_ls_wR_factor_gt 0.1395
_refine_ls_wR_factor_ref 0.1475
_reflns_number_gt 3345
_reflns_number_total 4018
_reflns_threshold_expression >2sigma(I)
_cod_data_source_file b913234a.txt
_cod_data_source_block 2c
_cod_original_sg_symbol_H-M Pbca
_cod_database_code 7024235

loop_
_symmetry_equiv_pos_as_xyz
'x, y, z'
'-x+1/2, -y, z+1/2'
'x+1/2, -y+1/2, -z'
'-x, y+1/2, -z+1/2'
'-x, -y, -z'
'x-1/2, y, -z-1/2'
'-x-1/2, y-1/2, z'
'x, -y-1/2, z-1/2'

loop_
_atom_site_label
_atom_site_type_symbol
_atom_site_fract_x
_atom_site_fract_y
_atom_site_fract_z
_atom_site_U_iso_or_equiv
_atom_site_adp_type
_atom_site_occupancy
_atom_site_symmetry_multiplicity
_atom_site_calc_flag
_atom_site_refinement_flags
Fe1 Fe 0.47699(7) 0.17555(3) 0.29172(4) 0.0112(3) Uani 1 1 d .
N4 N 0.4532(5) 0.3220(2) 0.6219(2) 0.0255(15) Uani 1 1 d .
O3 O 0.4781(4) 0.13895(16) 0.21790(16) 0.0173(11) Uani 1 1 d .
O2 O 0.5018(3) 0.24108(15) 0.25901(16) 0.0133(11) Uani 1 1 d .
N3 N 0.4689(4) 0.2110(2) 0.3693(2) 0.0134(14) Uani 1 1 d .
O1 O 0.6049(3) 0.14579(17) 0.30846(16) 0.0147(11) Uani 1 1 d .
C6 C 0.5616(5) 0.0670(2) 0.3551(2) 0.0144(17) Uani 1 1 d .
C13 C 0.3343(5) 0.2740(2) 0.2391(2) 0.0113(16) Uani 1 1 d .
N1 N 0.4108(4) 0.1048(2) 0.3170(2) 0.0109(13) Uani 1 1 d .
N2 N 0.3212(4) 0.19235(19) 0.2862(2) 0.0134(13) Uani 1 1 d .
C8 C 0.4429(5) 0.2775(2) 0.2385(2) 0.0135(17) Uani 1 1 d .
C20 C 0.4820(5) 0.2036(3) 0.4617(3) 0.0177(17) Uani 1 1 d .
H20 H 0.4943 0.1819 0.4911 0.021 Uiso 1 1 calc R
C21 C 0.4858(6) 0.1829(3) 0.4126(3) 0.0212(18) Uani 1 1 d .
H21 H 0.5012 0.1468 0.4089 0.025 Uiso 1 1 calc R
C10 C 0.4280(6) 0.3592(3) 0.1914(3) 0.029(2) Uani 1 1 d .
H10 H 0.4599 0.3881 0.1750 0.035 Uiso 1 1 calc R
C19 C 0.4601(5) 0.2566(2) 0.4685(2) 0.0121(16) Uani 1 1 d .
C2 C 0.7329(5) 0.1005(3) 0.3534(3) 0.0195(18) Uani 1 1 d .
H2 H 0.7814 0.1254 0.3420 0.023 Uiso 1 1 calc R
C23 C 0.4227(6) 0.2514(3) 0.5636(3) 0.0234(18) Uani 1 1 d .
H23 H 0.3999 0.2164 0.5592 0.028 Uiso 1 1 calc R
C22 C 0.4224(6) 0.2739(3) 0.6125(3) 0.029(2) Uani 1 1 d .
H22 H 0.3986 0.2535 0.6409 0.035 Uiso 1 1 calc R
C1 C 0.6310(5) 0.1056(2) 0.3377(2) 0.0132(17) Uani 1 1 d .
C12 C 0.2774(6) 0.3136(3) 0.2157(3) 0.0240(18) Uani 1 1 d .
H12 H 0.2056 0.3114 0.2166 0.029 Uiso 1 1 calc R
C5 C 0.5961(6) 0.0260(3) 0.3872(3) 0.0228(19) Uani 1 1 d .
H5 H 0.5493 0.0005 0.3990 0.027 Uiso 1 1 calc R
C51 C 0.5079(5) 0.0859(2) 0.2084(3) 0.0229(18) Uani 1 1 d .
H51A H 0.5533 0.0741 0.2362 0.034 Uiso 1 1 calc R
H51B H 0.5430 0.0837 0.1748 0.034 Uiso 1 1 calc R
H51C H 0.4477 0.0635 0.2076 0.034 Uiso 1 1 calc R
C18 C 0.4440(5) 0.2855(3) 0.4241(2) 0.0176(17) Uani 1 1 d .
H18 H 0.4295 0.3218 0.4269 0.021 Uiso 1 1 calc R
C24 C 0.4564(5) 0.2797(2) 0.5207(2) 0.0119(16) Uani 1 1 d .
C26 C 0.4845(6) 0.3497(3) 0.5805(3) 0.0243(18) Uani 1 1 d .
H26 H 0.5067 0.3846 0.5861 0.029 Uiso 1 1 calc R
C16 C 0.3022(5) 0.0998(3) 0.3030(3) 0.0166(17) Uani 1 1 d .
H16A H 0.2689 0.0734 0.3254 0.020 Uiso 1 1 calc R
H16B H 0.2952 0.0887 0.2662 0.020 Uiso 1 1 calc R
C3 C 0.7626(6) 0.0600(3) 0.3847(3) 0.0271(19) Uani 1 1 d .
H3 H 0.8315 0.0576 0.3952 0.033 Uiso 1 1 calc R
C17 C 0.4486(5) 0.2625(3) 0.3757(3) 0.0191(18) Uani 1 1 d .
H17 H 0.4373 0.2835 0.3457 0.023 Uiso 1 1 calc R
C14 C 0.2798(5) 0.2314(3) 0.2629(2) 0.0153(17) Uani 1 1 d .
H14 H 0.2080 0.2322 0.2612 0.018 Uiso 1 1 calc R
C25 C 0.4864(5) 0.3307(3) 0.5300(3) 0.0192(17) Uani 1 1 d .
H25 H 0.5081 0.3524 0.5021 0.023 Uiso 1 1 calc R
C11 C 0.3218(6) 0.3554(3) 0.1917(3) 0.030(2) Uani 1 1 d .
H11 H 0.2816 0.3815 0.1755 0.036 Uiso 1 1 calc R
C15 C 0.2547(5) 0.1531(2) 0.3111(3) 0.0168(16) Uani 1 1 d U
H15A H 0.1865 0.1541 0.2951 0.020 Uiso 1 1 calc R
H15B H 0.2479 0.1605 0.3487 0.020 Uiso 1 1 calc R
C4 C 0.6945(6) 0.0222(3) 0.4017(3) 0.0257(19) Uani 1 1 d .
H4 H 0.7166 -0.0059 0.4231 0.031 Uiso 1 1 calc R
C7 C 0.4543(5) 0.0678(3) 0.3415(2) 0.0140(17) Uani 1 1 d .
H7 H 0.4142 0.0386 0.3516 0.017 Uiso 1 1 calc R
C9 C 0.4862(5) 0.3207(3) 0.2150(3) 0.0222(18) Uani 1 1 d .
H9 H 0.5578 0.3241 0.2149 0.027 Uiso 1 1 calc R
C39 C 0.9150(5) 0.0659(2) 0.6052(3) 0.0135(16) Uani 1 1 d .
C41 C 1.0742(5) 0.0600(3) 0.5570(3) 0.0236(18) Uani 1 1 d .
H41 H 1.1105 0.0468 0.5279 0.028 Uiso 1 1 calc R
C27 C 0.7463(5) 0.1142(3) 0.5868(3) 0.0191(17) Uani 1 1 d .
C46 C 0.8177(5) 0.0269(2) 0.7087(3) 0.0177(17) Uani 1 1 d .
H46 H 0.8865 0.0199 0.7004 0.021 Uiso 1 1 calc R
C40 C 0.9722(6) 0.0474(3) 0.5635(3) 0.0195(18) Uani 1 1 d .
H40 H 0.9405 0.0254 0.5385 0.023 Uiso 1 1 calc R
C35 C 0.7638(6) -0.0861(3) 0.5566(3) 0.025(2) Uani 1 1 d .
H35 H 0.7996 -0.1181 0.5604 0.030 Uiso 1 1 calc R
C38 C 0.6604(6) 0.0071(3) 0.5477(3) 0.0237(19) Uani 1 1 d .
H38 H 0.6232 0.0387 0.5442 0.028 Uiso 1 1 calc R
C33 C 0.7510(5) 0.0077(3) 0.5768(3) 0.0169(17) Uani 1 1 d .
C45 C 0.7560(5) 0.0479(2) 0.6700(3) 0.0120(16) Uani 1 1 d .
C31 C 0.7210(5) 0.1726(3) 0.5131(3) 0.031(2) Uani 1 1 d .
H31 H 0.7228 0.1782 0.4766 0.037 Uiso 1 1 calc R
C49 C 0.6194(6) 0.0445(3) 0.7352(3) 0.0234(19) Uani 1 1 d .
H49 H 0.5505 0.0509 0.7438 0.028 Uiso 1 1 calc R
C37 C 0.6237(6) -0.0379(3) 0.5240(3) 0.0264(19) Uani 1 1 d .
H37 H 0.5619 -0.0366 0.5051 0.032 Uiso 1 1 calc R
C47 C 0.7845(6) 0.0157(2) 0.7587(3) 0.0195(18) Uani 1 1 d .
H47 H 0.8303 0.0020 0.7838 0.023 Uiso 1 1 calc R
C50 C 0.6545(6) 0.0553(3) 0.6851(3) 0.0208(18) Uani 1 1 d .
H50 H 0.6078 0.0682 0.6600 0.025 Uiso 1 1 calc R
C28 C 0.7171(5) 0.1564(3) 0.6190(3) 0.0222(18) Uani 1 1 d .
H28 H 0.7160 0.1515 0.6557 0.027 Uiso 1 1 calc R
C44 C 0.9665(5) 0.0970(2) 0.6407(3) 0.0181(17) Uani 1 1 d .
H44 H 0.9310 0.1100 0.6702 0.022 Uiso 1 1 calc R
C34 C 0.7998(5) -0.0409(3) 0.5804(3) 0.0176(18) Uani 1 1 d .
H34 H 0.8606 -0.0431 0.6001 0.021 Uiso 1 1 calc R
C32 C 0.7475(5) 0.1244(3) 0.5331(3) 0.0204(18) Uani 1 1 d U
H32 H 0.7671 0.0973 0.5098 0.024 Uiso 1 1 calc R
C48 C 0.6837(6) 0.0246(3) 0.7721(3) 0.0197(18) Uani 1 1 d .
H48 H 0.6600 0.0171 0.8062 0.024 Uiso 1 1 calc R
C42 C 1.1218(6) 0.0913(3) 0.5926(3) 0.0203(18) Uani 1 1 d U
H42 H 1.1911 0.1001 0.5881 0.024 Uiso 1 1 calc R
C43 C 1.0690(6) 0.1101(3) 0.6348(3) 0.0253(19) Uani 1 1 d .
H43 H 1.1017 0.1318 0.6597 0.030 Uiso 1 1 calc R
B1 B 0.7907(6) 0.0584(3) 0.6099(3) 0.0152(19) Uani 1 1 d .
C29 C 0.6899(6) 0.2048(3) 0.5988(3) 0.034(2) Uani 1 1 d .
H29 H 0.6700 0.2324 0.6214 0.041 Uiso 1 1 calc R
C30 C 0.6922(6) 0.2127(3) 0.5455(4) 0.036(2) Uani 1 1 d .
H30 H 0.6737 0.2457 0.5314 0.043 Uiso 1 1 calc R
C36 C 0.6758(6) -0.0844(3) 0.5275(3) 0.026(2) Uani 1 1 d .
H36 H 0.6518 -0.1148 0.5102 0.031 Uiso 1 1 calc R
H3A H 0.4562 0.1594 0.1811 0.031 Uiso 1 1 d R

loop_
_atom_site_aniso_label
_atom_site_aniso_U_11
_atom_site_aniso_U_22
_atom_site_aniso_U_33
_atom_site_aniso_U_23
_atom_site_aniso_U_13
_atom_site_aniso_U_12
Fe1 0.0063(5) 0.0137(5) 0.0135(5) 0.0015(4) -0.0005(4) -0.0007(4)
N4 0.026(4) 0.027(4) 0.023(4) -0.002(3) -0.002(3) 0.006(3)
O3 0.020(3) 0.020(3) 0.013(2) 0.002(2) -0.002(2) 0.008(2)
O2 0.007(3) 0.017(3) 0.016(3) 0.007(2) 0.002(2) -0.003(2)
N3 0.012(4) 0.019(4) 0.009(3) 0.001(3) 0.000(3) -0.001(2)
O1 0.002(3) 0.020(3) 0.021(3) 0.004(2) -0.003(2) 0.0020(19)
C6 0.014(5) 0.017(4) 0.013(4) -0.001(3) 0.002(3) 0.005(3)
C13 0.002(4) 0.012(4) 0.019(4) -0.002(3) 0.003(3) 0.001(3)
N1 0.012(4) 0.009(3) 0.011(3) 0.002(2) -0.001(3) 0.000(2)
N2 0.004(3) 0.017(3) 0.020(3) 0.003(3) -0.002(3) -0.006(2)
C8 0.020(5) 0.011(4) 0.009(4) 0.000(3) -0.005(3) 0.002(3)
C20 0.022(5) 0.019(4) 0.011(4) 0.008(3) 0.000(3) 0.002(3)
C21 0.025(5) 0.022(4) 0.016(4) -0.007(4) -0.003(3) 0.004(3)
C10 0.023(5) 0.018(4) 0.046(5) 0.014(4) -0.007(4) -0.006(3)
C19 0.004(4) 0.016(4) 0.016(4) -0.001(3) 0.001(3) -0.003(3)
C2 0.014(5) 0.025(4) 0.019(4) -0.003(4) -0.009(4) 0.002(3)
C23 0.039(5) 0.013(4) 0.018(4) -0.003(4) 0.002(4) 0.007(3)
C22 0.039(6) 0.026(5) 0.022(5) 0.004(4) 0.010(4) 0.005(4)
C1 0.018(5) 0.016(4) 0.005(4) -0.003(3) 0.001(3) 0.007(3)
C12 0.016(5) 0.024(4) 0.033(5) 0.009(4) 0.003(4) 0.002(3)
C5 0.029(6) 0.026(5) 0.014(4) 0.005(3) 0.005(4) 0.012(4)
C51 0.025(5) 0.020(4) 0.023(4) -0.005(3) 0.000(4) 0.002(3)
C18 0.019(5) 0.025(4) 0.009(4) 0.003(4) 0.000(3) 0.006(3)
C24 0.009(4) 0.013(4) 0.014(4) 0.000(3) -0.002(3) 0.004(3)
C26 0.021(5) 0.021(4) 0.031(5) -0.009(4) 0.007(4) -0.004(3)
C16 0.012(4) 0.026(4) 0.012(4) -0.004(3) -0.008(3) -0.009(3)
C3 0.017(5) 0.041(5) 0.024(4) 0.008(4) 0.003(4) 0.017(4)
C17 0.023(5) 0.011(4) 0.023(4) 0.006(3) 0.001(4) 0.004(3)
C14 0.005(4) 0.027(4) 0.014(4) -0.006(3) -0.002(3) 0.005(3)
C25 0.025(5) 0.019(4) 0.014(4) 0.001(3) 0.008(3) -0.004(3)
C11 0.016(5) 0.021(4) 0.052(6) 0.008(4) -0.003(4) 0.005(3)
C15 0.0158(19) 0.0176(18) 0.0170(18) 0.0008(10) 0.0001(10) -0.0002(10)
C4 0.025(5) 0.028(5) 0.024(4) 0.017(4) -0.003(4) 0.013(4)
C7 0.016(5) 0.014(4) 0.012(4) -0.003(3) 0.006(3) -0.007(3)
C9 0.005(4) 0.027(4) 0.034(4) 0.001(4) -0.001(4) -0.007(3)
C39 0.007(4) 0.014(4) 0.020(4) 0.005(3) -0.005(4) 0.004(3)
C41 0.017(5) 0.027(4) 0.027(4) 0.005(3) 0.007(4) 0.004(3)
C27 0.004(4) 0.023(4) 0.030(4) 0.005(3) 0.000(3) -0.005(3)
C46 0.013(4) 0.011(4) 0.029(5) -0.003(3) 0.000(4) -0.002(3)
C40 0.019(5) 0.020(4) 0.019(4) 0.007(3) -0.006(4) -0.007(3)
C35 0.031(6) 0.020(4) 0.023(4) -0.003(3) 0.020(4) -0.010(4)
C38 0.016(5) 0.032(5) 0.023(4) 0.003(4) 0.000(4) -0.004(3)
C33 0.013(4) 0.022(4) 0.016(4) 0.009(3) 0.007(4) 0.000(3)
C45 0.008(4) 0.010(4) 0.019(4) -0.006(3) -0.004(3) 0.006(3)
C31 0.015(5) 0.043(5) 0.034(5) 0.016(4) -0.008(4) 0.000(4)
C49 0.016(5) 0.020(4) 0.035(5) 0.004(4) 0.010(4) -0.004(3)
C37 0.009(5) 0.045(6) 0.025(5) 0.003(4) -0.003(4) -0.009(4)
C47 0.030(6) 0.014(4) 0.014(4) 0.001(3) -0.009(4) 0.001(3)
C50 0.019(5) 0.020(4) 0.023(4) 0.002(3) 0.001(4) -0.004(3)
C28 0.012(5) 0.020(5) 0.034(5) 0.009(4) -0.003(4) 0.002(3)
C44 0.012(5) 0.019(4) 0.024(4) 0.005(3) 0.002(4) 0.004(3)
C34 0.015(5) 0.026(5) 0.012(4) 0.007(3) -0.001(3) -0.003(3)
C32 0.020(2) 0.0207(19) 0.021(2) 0.0009(10) -0.0007(10) 0.0003(10)
C48 0.026(5) 0.019(4) 0.014(4) 0.001(3) 0.004(4) -0.005(3)
C42 0.019(2) 0.0204(19) 0.021(2) 0.0007(10) 0.0003(10) -0.0007(10)
C43 0.021(5) 0.022(4) 0.033(5) 0.004(4) -0.008(4) -0.004(3)
B1 0.007(5) 0.023(5) 0.016(5) 0.004(4) 0.002(4) 0.000(3)
C29 0.023(5) 0.028(5) 0.052(6) -0.002(4) 0.002(4) 0.012(4)
C30 0.021(5) 0.027(5) 0.060(7) 0.020(5) -0.008(4) 0.001(4)
C36 0.016(5) 0.039(5) 0.023(4) -0.012(4) 0.004(4) -0.022(4)

loop_
_atom_type_symbol
_atom_type_description
_atom_type_scat_dispersion_real
_atom_type_scat_dispersion_imag
_atom_type_scat_source
C C 0.0033 0.0016 'International Tables Vol C Tables 4.2.6.8 and 6.1.1.4'
H H 0.0000 0.0000 'International Tables Vol C Tables 4.2.6.8 and 6.1.1.4'
B B 0.0013 0.0007 'International Tables Vol C Tables 4.2.6.8 and 6.1.1.4'
N N 0.0061 0.0033 'International Tables Vol C Tables 4.2.6.8 and 6.1.1.4'
O O 0.0106 0.0060 'International Tables Vol C Tables 4.2.6.8 and 6.1.1.4'
Fe Fe 0.3463 0.8444 'International Tables Vol C Tables 4.2.6.8 and 6.1.1.4'

loop_
_geom_angle_atom_site_label_1
_geom_angle_atom_site_label_2
_geom_angle_atom_site_label_3
_geom_angle
O2 Fe1 O1 107.36(19)
O2 Fe1 N2 87.67(19)
O1 Fe1 N2 164.7(2)
O2 Fe1 N1 164.1(2)
O1 Fe1 N1 87.5(2)
N2 Fe1 N1 77.9(2)
O2 Fe1 O3 89.58(17)
O1 Fe1 O3 91.13(18)
N2 Fe1 O3 92.07(19)
N1 Fe1 O3 84.27(18)
O2 Fe1 N3 92.63(18)
O1 Fe1 N3 90.2(2)
N2 Fe1 N3 85.9(2)
N1 Fe1 N3 93.06(19)
O3 Fe1 N3 177.0(2)
C22 N4 C26 116.3(6)
C51 O3 Fe1 125.0(4)
C51 O3 H3A 111.6
Fe1 O3 H3A 123.3
C8 O2 Fe1 133.9(4)
C21 N3 C17 116.9(6)
C21 N3 Fe1 121.6(4)
C17 N3 Fe1 121.5(4)
C1 O1 Fe1 132.3(4)
C5 C6 C1 119.4(7)
C5 C6 C7 117.7(6)
C1 C6 C7 122.8(6)
C12 C13 C8 119.3(6)
C12 C13 C14 117.5(6)
C8 C13 C14 123.3(6)
C7 N1 C16 119.4(5)
C7 N1 Fe1 127.0(5)
C16 N1 Fe1 113.6(4)
C14 N2 C15 118.3(6)
C14 N2 Fe1 127.3(4)
C15 N2 Fe1 114.4(4)
O2 C8 C9 119.4(6)
O2 C8 C13 122.8(6)
C9 C8 C13 117.8(6)
C21 C20 C19 119.9(6)
C21 C20 H20 120.1
C19 C20 H20 120.1
N3 C21 C20 123.4(6)
N3 C21 H21 118.3
C20 C21 H21 118.3
C9 C10 C11 120.1(7)
C9 C10 H10 120.0
C11 C10 H10 120.0
C18 C19 C20 116.7(6)
C18 C19 C24 122.5(6)
C20 C19 C24 120.8(6)
C3 C2 C1 120.7(7)
C3 C2 H2 119.6
C1 C2 H2 119.6
C22 C23 C24 120.3(7)
C22 C23 H23 119.9
C24 C23 H23 119.9
N4 C22 C23 123.6(7)
N4 C22 H22 118.2
C23 C22 H22 118.2
O1 C1 C2 118.9(6)
O1 C1 C6 123.5(6)
C2 C1 C6 117.6(6)
C11 C12 C13 121.9(7)
C11 C12 H12 119.0
C13 C12 H12 119.0
C4 C5 C6 121.7(7)
C4 C5 H5 119.1
C6 C5 H5 119.1
O3 C51 H51A 109.5
O3 C51 H51B 109.5
H51A C51 H51B 109.5
O3 C51 H51C 109.5
H51A C51 H51C 109.5
H51B C51 H51C 109.5
C19 C18 C17 120.9(6)
C19 C18 H18 119.6
C17 C18 H18 119.6
C25 C24 C23 116.5(6)
C25 C24 C19 121.9(6)
C23 C24 C19 121.6(6)
N4 C26 C25 124.1(6)
N4 C26 H26 117.9
C25 C26 H26 117.9
N1 C16 C15 106.8(5)
N1 C16 H16A 110.4
C15 C16 H16A 110.4
N1 C16 H16B 110.4
C15 C16 H16B 110.4
H16A C16 H16B 108.6
C2 C3 C4 121.6(7)
C2 C3 H3 119.2
C4 C3 H3 119.2
N3 C17 C18 122.2(6)
N3 C17 H17 118.9
C18 C17 H17 118.9
N2 C14 C13 124.8(6)
N2 C14 H14 117.6
C13 C14 H14 117.6
C24 C25 C26 119.2(6)
C24 C25 H25 120.4
C26 C25 H25 120.4
C12 C11 C10 119.1(7)
C12 C11 H11 120.5
C10 C11 H11 120.5
N2 C15 C16 107.7(5)
N2 C15 H15A 110.2
C16 C15 H15A 110.2
N2 C15 H15B 110.2
C16 C15 H15B 110.2
H15A C15 H15B 108.5
C5 C4 C3 118.9(6)
C5 C4 H4 120.5
C3 C4 H4 120.5
N1 C7 C6 124.5(6)
N1 C7 H7 117.7
C6 C7 H7 117.7
C8 C9 C10 121.8(7)
C8 C9 H9 119.1
C10 C9 H9 119.1
C44 C39 C40 115.7(6)
C44 C39 B1 120.3(6)
C40 C39 B1 123.6(6)
C42 C41 C40 119.9(7)
C42 C41 H41 120.0
C40 C41 H41 120.0
C32 C27 C28 115.9(6)
C32 C27 B1 120.6(6)
C28 C27 B1 123.1(6)
C47 C46 C45 123.7(7)
C47 C46 H46 118.2
C45 C46 H46 118.2
C39 C40 C41 122.5(7)
C39 C40 H40 118.7
C41 C40 H40 118.7
C36 C35 C34 120.0(7)
C36 C35 H35 120.0
C34 C35 H35 120.0
C37 C38 C33 122.4(7)
C37 C38 H38 118.8
C33 C38 H38 118.8
C34 C33 C38 114.6(6)
C34 C33 B1 121.4(6)
C38 C33 B1 123.6(6)
C46 C45 C50 114.4(6)
C46 C45 B1 125.0(6)
C50 C45 B1 120.4(6)
C30 C31 C32 120.7(7)
C30 C31 H31 119.6
C32 C31 H31 119.6
C48 C49 C50 120.3(7)
C48 C49 H49 119.9
C50 C49 H49 119.9
C36 C37 C38 120.8(7)
C36 C37 H37 119.6
C38 C37 H37 119.6
C46 C47 C48 119.7(7)
C46 C47 H47 120.1
C48 C47 H47 120.1
C49 C50 C45 123.0(7)
C49 C50 H50 118.5
C45 C50 H50 118.5
C29 C28 C27 122.1(7)
C29 C28 H28 118.9
C27 C28 H28 118.9
C39 C44 C43 122.5(7)
C39 C44 H44 118.7
C43 C44 H44 118.7
C35 C34 C33 123.3(7)
C35 C34 H34 118.4
C33 C34 H34 118.4
C31 C32 C27 121.9(7)
C31 C32 H32 119.1
C27 C32 H32 119.1
C49 C48 C47 118.9(6)
C49 C48 H48 120.5
C47 C48 H48 120.5
C41 C42 C43 119.8(7)
C41 C42 H42 120.1
C43 C42 H42 120.1
C42 C43 C44 119.5(7)
C42 C43 H43 120.2
C44 C43 H43 120.2
C45 B1 C33 105.6(5)
C45 B1 C27 112.4(6)
C33 B1 C27 112.6(6)
C45 B1 C39 111.4(6)
C33 B1 C39 111.8(6)
C27 B1 C39 103.2(5)
C30 C29 C28 119.5(7)
C30 C29 H29 120.2
C28 C29 H29 120.2
C31 C30 C29 119.8(7)
C31 C30 H30 120.1
C29 C30 H30 120.1
C37 C36 C35 118.8(7)
C37 C36 H36 120.6
C35 C36 H36 120.6

loop_
_geom_bond_atom_site_label_1
_geom_bond_atom_site_label_2
_geom_bond_distance
Fe1 O2 1.902(4)
Fe1 O1 1.902(4)
Fe1 N2 2.107(5)
Fe1 N1 2.110(5)
Fe1 O3 2.113(4)
Fe1 N3 2.190(5)
N4 C22 1.318(9)
N4 C26 1.342(9)
O3 C51 1.433(7)
O3 H3A 1.1189
O2 C8 1.322(8)
N3 C21 1.341(8)
N3 C17 1.353(8)
O1 C1 1.318(8)
C6 C5 1.408(9)
C6 C1 1.419(10)
C6 C7 1.460(10)
C13 C12 1.396(9)
C13 C8 1.438(9)
C13 C14 1.442(9)
N1 C7 1.274(8)
N1 C16 1.484(8)
N2 C14 1.285(8)
N2 C15 1.480(8)
C8 C9 1.383(9)
C20 C21 1.368(9)
C20 C19 1.397(9)
C20 H20 0.9500
C21 H21 0.9500
C10 C9 1.388(10)
C10 C11 1.406(10)
C10 H10 0.9500
C19 C18 1.373(9)
C19 C24 1.465(9)
C2 C3 1.369(10)
C2 C1 1.411(10)
C2 H2 0.9500
C23 C22 1.380(10)
C23 C24 1.391(9)
C23 H23 0.9500
C22 H22 0.9500
C12 C11 1.365(10)
C12 H12 0.9500
C5 C4 1.356(11)
C5 H5 0.9500
C51 H51A 0.9800
C51 H51B 0.9800
C51 H51C 0.9800
C18 C17 1.377(10)
C18 H18 0.9500
C24 C25 1.381(9)
C26 C25 1.385(9)
C26 H26 0.9500
C16 C15 1.514(9)
C16 H16A 0.9900
C16 H16B 0.9900
C3 C4 1.390(11)
C3 H3 0.9500
C17 H17 0.9500
C14 H14 0.9500
C25 H25 0.9500
C11 H11 0.9500
C15 H15A 0.9900
C15 H15B 0.9900
C4 H4 0.9500
C7 H7 0.9500
C9 H9 0.9500
C39 C44 1.388(9)
C39 C40 1.394(10)
C39 B1 1.657(10)
C41 C42 1.369(10)
C41 C40 1.396(10)
C41 H41 0.9500
C27 C32 1.402(10)
C27 C28 1.413(10)
C27 B1 1.651(11)
C46 C47 1.386(10)
C46 C45 1.393(9)
C46 H46 0.9500
C40 H40 0.9500
C35 C36 1.382(11)
C35 C34 1.389(10)
C35 H35 0.9500
C38 C37 1.389(10)
C38 C33 1.411(10)
C38 H38 0.9500
C33 C34 1.402(9)
C33 B1 1.637(11)
C45 C50 1.409(10)
C45 B1 1.633(10)
C31 C30 1.372(11)
C31 C32 1.380(10)
C31 H31 0.9500
C49 C48 1.370(10)
C49 C50 1.393(10)
C49 H49 0.9500
C37 C36 1.377(10)
C37 H37 0.9500
C47 C48 1.395(10)
C47 H47 0.9500
C50 H50 0.9500
C28 C29 1.389(10)
C28 H28 0.9500
C44 C43 1.404(10)
C44 H44 0.9500
C34 H34 0.9500
C32 H32 0.9500
C48 H48 0.9500
C42 C43 1.374(10)
C42 H42 0.9500
C43 H43 0.9500
C29 C30 1.382(11)
C29 H29 0.9500
C30 H30 0.9500
C36 H36 0.9500

loop_
_geom_hbond_atom_site_label_D
_geom_hbond_atom_site_label_H
_geom_hbond_atom_site_label_A
_geom_hbond_distance_DH
_geom_hbond_distance_HA
_geom_hbond_distance_DA
_geom_hbond_angle_DHA
_geom_hbond_site_symmetry_A
O3 H3A N4 1.12 1.59 2.680(7) 162.3 8_565
